data_4502475
loop_
_publ_author_name
'Yang, Xiaoping'
'Jones, Richard A.'
'Wiester, Michael J.'
'Oye, Michael M.'
'Wong, Wai-Kwok'

_publ_section_title
;
 Transformation of a Luminescent Benzimidazole-Based Yb3Cluster into a
 One-Dimensional Coordination Polymer
;
_journal_issue 2
_journal_name_full 'Crystal Growth &amp; Design'
_journal_page_first 970
_journal_paper_doi 10.1021/cg901283k
_journal_volume 10
_journal_year 2010
_chemical_formula_moiety 'C56 H40 Br4 Cl4 N8 O10 Yb3, C2 H6 O, Cl, O'
_chemical_formula_sum 'C58 H46 Br4 Cl5 N8 O12 Yb3'
_chemical_formula_weight 2063.04
_chemical_name_systematic
; 
 ? 
;
_space_group_IT_number 130
_symmetry_cell_setting tetragonal
_symmetry_space_group_name_Hall '-P 4a 2ac'
_symmetry_space_group_name_H-M 'P 4/n c c :2'
_atom_sites_solution_hydrogens geom
_atom_sites_solution_primary direct
_atom_sites_solution_secondary difmap
_audit_creation_method SHELXL-97
_cell_angle_alpha 90.00
_cell_angle_beta 90.00
_cell_angle_gamma 90.00
_cell_formula_units_Z 8
_cell_length_a 25.902(4)
_cell_length_b 25.902(4)
_cell_length_c 23.203(5)
_cell_measurement_reflns_used 14235
_cell_measurement_temperature 153(2)
_cell_measurement_theta_max 25.35
_cell_measurement_theta_min 2.91
_cell_volume 15567(5)
_computing_cell_refinement 'Collect software, Nonius B.V. 1998'
_computing_data_collection 'Collect software, Nonius B.V. 1998'
_computing_data_reduction
;
DENZO and Scalepack (Otwinoski and Minor, 1997)
;
_computing_molecular_graphics 'XL SHELXTL/PC, Siemens Analytical'
_computing_structure_refinement 'XL SHELXTL/PC, Siemens Analytical'
_computing_structure_solution
;

SIR97 - Altomare A., Burla M.C., Camalli M., Cascarano G.L., Giacovazzo C., 
Guagliardi A., Moliterni A.G.G., Polidori G.,Spagna R.
;
_diffrn_ambient_temperature 153(2)
_diffrn_measured_fraction_theta_full 0.998
_diffrn_measured_fraction_theta_max 0.998
_diffrn_measurement_device_type CCD
_diffrn_measurement_method \w-scans
_diffrn_radiation_monochromator graphite
_diffrn_radiation_source 'fine-focus sealed tube'
_diffrn_radiation_type MoK\a
_diffrn_radiation_wavelength 0.71073
_diffrn_reflns_av_R_equivalents 0.0458
_diffrn_reflns_av_sigmaI/netI 0.0407
_diffrn_reflns_limit_h_max 30
_diffrn_reflns_limit_h_min -30
_diffrn_reflns_limit_k_max 30
_diffrn_reflns_limit_k_min -30
_diffrn_reflns_limit_l_max 27
_diffrn_reflns_limit_l_min -27
_diffrn_reflns_number 24214
_diffrn_reflns_theta_full 25.00
_diffrn_reflns_theta_max 25.00
_diffrn_reflns_theta_min 3.17
_exptl_absorpt_coefficient_mu 5.855
_exptl_absorpt_correction_T_max 0.5921
_exptl_absorpt_correction_T_min 0.4360
_exptl_absorpt_correction_type gaussian
_exptl_absorpt_process_details
;
Absorption correction given as Gaussian
;
_exptl_crystal_colour Yellow
_exptl_crystal_density_diffrn 1.761
_exptl_crystal_density_method 'not measured'
_exptl_crystal_description Block
_exptl_crystal_F_000 7848
_exptl_crystal_size_max 0.17
_exptl_crystal_size_mid 0.13
_exptl_crystal_size_min 0.10
_refine_diff_density_max 2.272
_refine_diff_density_min -1.427
_refine_diff_density_rms 0.160
_refine_ls_extinction_coef 0.0009(3)
_refine_ls_extinction_method Shelxl
_refine_ls_goodness_of_fit_ref 1.077
_refine_ls_hydrogen_treatment constr
_refine_ls_matrix_type full
_refine_ls_number_parameters 426
_refine_ls_number_reflns 6856
_refine_ls_number_restraints 0
_refine_ls_restrained_S_all 1.083
_refine_ls_R_factor_all 0.0897
_refine_ls_R_factor_gt 0.0563
_refine_ls_shift/su_max 0.031
_refine_ls_shift/su_mean 0.001
_refine_ls_structure_factor_coef Fsqd
_refine_ls_weighting_details 'calc w=1/[\s^2^(Fo^2^)+(0.0751P)^2^+3.4868P] where P=(Fo^2^+2Fc^2^)/3'
_refine_ls_weighting_scheme calc
_refine_ls_wR_factor_gt 0.1461
_refine_ls_wR_factor_ref 0.1716
_reflns_number_gt 4799
_reflns_number_total 6856
_reflns_threshold_expression >2sigma(I)
_cod_data_source_file cg901283k_si_003.cif
_cod_data_source_block Complex-1c
_cod_depositor_comments
;
The following automatic conversions were performed:

'_symmetry_cell_setting' value 'Tetragonal' changed to 'tetragonal'
according to /home/saulius/struct/CIF-dictionaries/cif_core.dic
dictionary named 'cif_core.dic' version 2.4.2 from
2011-04-26.

'_exptl_absorpt_correction_type' value 'Gaussian'
changed to 'gaussian' according to
/home/saulius/struct/CIF-dictionaries/cif_core.dic dictionary named
'cif_core.dic' version 2.4.2 from 2011-04-26.

Automatic conversion script
Id: cif_fix_values 1715 2011-07-08 13:25:40Z adriana 
;
_cod_original_sg_symbol_H-M P4/ncc
_cod_database_code 4502475

loop_
_symmetry_equiv_pos_as_xyz
'x, y, z'
'-x+1/2, -y+1/2, z'
'-y+1/2, x, z'
'y, -x+1/2, z'
'-x, y+1/2, -z+1/2'
'x+1/2, -y, -z+1/2'
'y+1/2, x+1/2, -z+1/2'
'-y, -x, -z+1/2'
'-x, -y, -z'
'x-1/2, y-1/2, -z'
'y-1/2, -x, -z'
'-y, x-1/2, -z'
'x, -y-1/2, z-1/2'
'-x-1/2, y, z-1/2'
'-y-1/2, -x-1/2, z-1/2'
'y, x, z-1/2'

loop_
_atom_site_label
_atom_site_type_symbol
_atom_site_fract_x
_atom_site_fract_y
_atom_site_fract_z
_atom_site_U_iso_or_equiv
_atom_site_adp_type
_atom_site_occupancy
_atom_site_symmetry_multiplicity
_atom_site_calc_flag
_atom_site_refinement_flags
Yb1 Yb 0.50750(2) 0.074400(18) 0.10929(2) 0.05122(19) Uani 1 1 d U
Yb2 Yb 0.575131(15) 0.075131(15) 0.2500 0.03984(19) Uani 1 2 d SU
Br1 Br 0.69132(7) 0.28968(5) 0.06758(7) 0.0897(5) Uani 1 1 d U
Br1' Br 0.52473(5) -0.19990(5) 0.23175(8) 0.0813(5) Uani 1 1 d U
Cl1 Cl 0.55558(13) -0.00050(12) 0.05865(13) 0.0642(8) Uani 1 1 d U
Cl2 Cl 0.44947(14) 0.15218(13) 0.12554(16) 0.0760(9) Uani 1 1 d U
Cl3 Cl 0.64097(10) 0.35903(10) 0.2500 0.0519(9) Uani 1 2 d SU
N1 N 0.5835(3) 0.1626(3) 0.2773(4) 0.0417(19) Uani 1 1 d U
N2 N 0.6104(3) 0.2436(3) 0.2760(4) 0.050(2) Uani 1 1 d U
H2A H 0.6237 0.2725 0.2627 0.060 Uiso 1 1 calc R
N1' N 0.4361(4) 0.0168(4) 0.1250(4) 0.054(2) Uani 1 1 d U
N2' N 0.3917(3) -0.0520(3) 0.1556(4) 0.054(2) Uani 1 1 d U
H2'A H 0.3851 -0.0818 0.1723 0.065 Uiso 1 1 calc R
O1 O 0.5750(3) 0.1235(3) 0.0587(3) 0.0561(19) Uani 1 1 d U
O2 O 0.5643(3) 0.1189(3) 0.1680(3) 0.0456(16) Uani 1 1 d U
O1' O 0.6081(3) -0.0145(3) 0.2353(3) 0.0498(17) Uani 1 1 d U
O2' O 0.5284(3) 0.0284(2) 0.1873(3) 0.0434(15) Uani 1 1 d U
C1 C 0.5907(5) 0.1155(5) 0.0000(5) 0.071(3) Uani 1 1 d U
H1A H 0.6285 0.1172 -0.0026 0.106 Uiso 1 1 calc R
H1B H 0.5756 0.1424 -0.0245 0.106 Uiso 1 1 calc R
H1C H 0.5789 0.0816 -0.0131 0.106 Uiso 1 1 calc R
C2 C 0.5997(5) 0.1618(4) 0.0890(5) 0.053(3) Uani 1 1 d U
C3 C 0.6288(4) 0.1995(4) 0.0650(5) 0.056(3) Uani 1 1 d U
H3A H 0.6340 0.2008 0.0245 0.068 Uiso 1 1 calc R
C4 C 0.6507(5) 0.2358(4) 0.1008(5) 0.059(3) Uani 1 1 d U
C5 C 0.6449(4) 0.2348(4) 0.1581(5) 0.051(3) Uani 1 1 d U
H5A H 0.6617 0.2600 0.1811 0.061 Uiso 1 1 calc R
C6 C 0.6144(4) 0.1974(4) 0.1841(4) 0.044(2) Uani 1 1 d U
C7 C 0.5917(4) 0.1582(4) 0.1485(5) 0.047(2) Uani 1 1 d U
C8 C 0.6039(4) 0.1997(4) 0.2453(4) 0.043(2) Uani 1 1 d U
C9 C 0.5758(4) 0.1845(4) 0.3313(4) 0.045(2) Uani 1 1 d U
C10 C 0.5515(4) 0.1647(5) 0.3796(5) 0.058(3) Uani 1 1 d U
H10A H 0.5384 0.1304 0.3800 0.070 Uiso 1 1 calc R
C11 C 0.5470(5) 0.1961(5) 0.4266(5) 0.062(3) Uani 1 1 d U
H11A H 0.5308 0.1834 0.4605 0.075 Uiso 1 1 calc R
C12 C 0.5654(5) 0.2456(6) 0.4255(6) 0.072(3) Uani 1 1 d U
H12A H 0.5627 0.2657 0.4596 0.086 Uiso 1 1 calc R
C13 C 0.5871(5) 0.2673(5) 0.3790(5) 0.062(3) Uani 1 1 d U
H13A H 0.5980 0.3023 0.3791 0.075 Uiso 1 1 calc R
C14 C 0.5931(4) 0.2358(4) 0.3302(5) 0.051(3) Uani 1 1 d U
C1' C 0.6592(4) -0.0363(5) 0.2325(5) 0.058(3) Uani 1 1 d U
H1'A H 0.6567 -0.0736 0.2261 0.087 Uiso 1 1 calc R
H1'B H 0.6773 -0.0298 0.2688 0.087 Uiso 1 1 calc R
H1'C H 0.6783 -0.0204 0.2007 0.087 Uiso 1 1 calc R
C2' C 0.5680(4) -0.0478(4) 0.2203(5) 0.047(2) Uani 1 1 d U
C3' C 0.5677(4) -0.0999(4) 0.2333(5) 0.048(3) Uani 1 1 d U
H3'A H 0.5958 -0.1157 0.2528 0.058 Uiso 1 1 calc R
C4' C 0.5247(4) -0.1279(4) 0.2166(5) 0.052(3) Uani 1 1 d U
C5' C 0.4836(4) -0.1053(4) 0.1895(5) 0.050(3) Uani 1 1 d U
H5'A H 0.4552 -0.1259 0.1775 0.060 Uiso 1 1 calc R
C6' C 0.4828(4) -0.0518(4) 0.1790(4) 0.044(2) Uani 1 1 d U
C7' C 0.5263(4) -0.0233(4) 0.1949(4) 0.041(2) Uani 1 1 d U
C8' C 0.4380(4) -0.0280(4) 0.1539(5) 0.048(2) Uani 1 1 d U
C9' C 0.3841(4) 0.0209(4) 0.1074(5) 0.055(3) Uani 1 1 d U
C10' C 0.3608(5) 0.0598(5) 0.0765(6) 0.078(4) Uani 1 1 d U
H10B H 0.3794 0.0890 0.0629 0.094 Uiso 1 1 calc R
C11' C 0.3069(6) 0.0533(6) 0.0664(7) 0.085(4) Uani 1 1 d U
H11B H 0.2889 0.0795 0.0458 0.102 Uiso 1 1 calc R
C12' C 0.2801(6) 0.0110(6) 0.0850(7) 0.080(4) Uani 1 1 d U
H12B H 0.2443 0.0080 0.0769 0.096 Uiso 1 1 calc R
C13' C 0.3048(5) -0.0274(5) 0.1154(6) 0.071(3) Uani 1 1 d U
H13B H 0.2867 -0.0570 0.1285 0.085 Uiso 1 1 calc R
C14' C 0.3566(5) -0.0213(5) 0.1262(5) 0.062(3) Uani 1 1 d U
O3 O 0.3799(14) 0.1346(13) -0.0874(13) 0.178(13) Uani 0.50 1 d PDU
H3B H 0.3598 0.1104 -0.0787 0.267 Uiso 0.50 1 calc PR
C15 C 0.4398(18) 0.1907(17) -0.047(2) 0.172(19) Uani 0.50 1 d PDU
H15A H 0.4544 0.2035 -0.0108 0.258 Uiso 0.50 1 calc PR
H15B H 0.4215 0.2188 -0.0666 0.258 Uiso 0.50 1 calc PR
H15C H 0.4677 0.1780 -0.0718 0.258 Uiso 0.50 1 calc PR
C16 C 0.4068(9) 0.1522(8) -0.0359(9) 0.059(6) Uani 0.50 1 d PDU
H16A H 0.3811 0.1640 -0.0072 0.071 Uiso 0.50 1 calc PR
H16B H 0.4260 0.1228 -0.0189 0.071 Uiso 0.50 1 calc PR
O1W O 0.4762(4) 0.0842(3) 0.0195(4) 0.070(2) Uani 1 1 d DU
O2W O 0.344(2) 0.207(2) 0.058(2) 0.32(3) Uani 0.50 1 d PDU

loop_
_atom_site_aniso_label
_atom_site_aniso_U_11
_atom_site_aniso_U_22
_atom_site_aniso_U_33
_atom_site_aniso_U_23
_atom_site_aniso_U_13
_atom_site_aniso_U_12
Yb1 0.0572(3) 0.0466(3) 0.0499(3) 0.0039(2) -0.0099(2) -0.0102(2)
Yb2 0.0369(2) 0.0369(2) 0.0458(4) 0.00156(19) -0.00156(19) -0.0074(2)
Br1 0.1110(12) 0.0568(8) 0.1012(11) 0.0122(7) 0.0440(9) -0.0211(8)
Br1' 0.0704(9) 0.0367(6) 0.1370(13) 0.0079(7) -0.0111(8) -0.0032(6)
Cl1 0.0722(19) 0.0626(18) 0.0578(17) -0.0094(14) -0.0060(15) -0.0054(14)
Cl2 0.080(2) 0.0608(19) 0.087(2) -0.0038(16) -0.0221(18) 0.0067(16)
Cl3 0.0379(11) 0.0379(11) 0.080(3) -0.0047(12) -0.0047(12) -0.0027(14)
N1 0.035(4) 0.043(4) 0.047(4) 0.003(4) 0.000(3) -0.002(3)
N2 0.051(5) 0.038(4) 0.061(5) -0.002(4) -0.001(4) -0.010(4)
N1' 0.050(5) 0.056(5) 0.056(5) -0.008(4) -0.014(4) -0.008(4)
N2' 0.051(5) 0.044(5) 0.066(5) 0.004(4) -0.013(4) -0.010(4)
O1 0.071(5) 0.055(4) 0.042(4) -0.001(3) 0.001(3) -0.010(4)
O2 0.045(4) 0.041(4) 0.050(4) 0.005(3) 0.000(3) -0.013(3)
O1' 0.041(4) 0.044(4) 0.065(4) -0.002(3) -0.002(3) -0.004(3)
O2' 0.045(4) 0.035(3) 0.050(4) 0.000(3) -0.003(3) -0.007(3)
C1 0.090(7) 0.067(6) 0.054(6) 0.007(5) 0.000(6) -0.009(6)
C2 0.061(6) 0.047(5) 0.050(5) 0.005(5) 0.002(5) -0.001(5)
C3 0.065(6) 0.047(5) 0.057(6) 0.005(5) 0.009(5) -0.003(5)
C4 0.063(6) 0.048(6) 0.066(6) 0.011(5) 0.018(5) -0.004(5)
C5 0.052(5) 0.041(5) 0.060(6) 0.001(4) 0.007(5) -0.001(4)
C6 0.041(5) 0.034(5) 0.057(5) 0.009(4) 0.000(4) 0.000(4)
C7 0.048(5) 0.042(5) 0.051(5) 0.005(4) 0.004(4) 0.004(4)
C8 0.035(5) 0.039(5) 0.056(5) -0.001(4) -0.003(4) -0.001(4)
C9 0.042(5) 0.044(5) 0.050(5) -0.001(4) -0.003(4) -0.002(4)
C10 0.052(6) 0.059(6) 0.063(6) 0.001(5) 0.000(5) -0.017(5)
C11 0.061(6) 0.069(6) 0.057(6) 0.001(5) 0.002(5) -0.006(5)
C12 0.081(7) 0.072(7) 0.063(6) -0.010(6) -0.012(6) 0.002(6)
C13 0.069(6) 0.053(6) 0.065(6) -0.009(5) -0.010(5) -0.007(5)
C14 0.051(5) 0.045(5) 0.058(6) 0.000(5) -0.005(5) -0.002(4)
C1' 0.045(5) 0.056(6) 0.072(6) -0.005(5) -0.007(5) 0.007(5)
C2' 0.040(5) 0.047(5) 0.054(5) -0.006(5) 0.007(4) -0.006(4)
C3' 0.044(5) 0.039(5) 0.062(6) 0.008(4) -0.002(4) -0.001(4)
C4' 0.053(6) 0.034(5) 0.069(6) 0.002(5) 0.001(5) -0.006(4)
C5' 0.048(5) 0.040(5) 0.062(6) -0.002(5) -0.001(5) -0.003(4)
C6' 0.044(5) 0.039(5) 0.049(5) -0.005(4) 0.002(4) 0.003(4)
C7' 0.042(5) 0.037(5) 0.044(5) -0.002(4) 0.003(4) -0.001(4)
C8' 0.052(6) 0.044(5) 0.047(5) -0.005(4) -0.006(4) -0.006(4)
C9' 0.050(6) 0.053(6) 0.063(6) -0.001(5) -0.012(5) 0.004(5)
C10' 0.069(7) 0.073(7) 0.093(7) 0.012(6) -0.016(6) -0.015(6)
C11' 0.078(7) 0.082(7) 0.095(8) 0.011(6) -0.027(6) 0.011(6)
C12' 0.066(7) 0.076(7) 0.099(8) 0.003(6) -0.016(6) -0.013(6)
C13' 0.057(6) 0.072(7) 0.083(7) 0.001(6) -0.010(6) -0.008(6)
C14' 0.052(6) 0.062(6) 0.074(6) -0.001(5) -0.005(5) -0.012(5)
O3 0.187(15) 0.181(15) 0.167(15) -0.005(10) 0.002(10) 0.021(10)
C15 0.16(2) 0.17(2) 0.18(2) -0.013(10) 0.002(10) 0.008(10)
C16 0.067(9) 0.049(9) 0.062(9) 0.014(8) 0.000(8) 0.029(8)
O1W 0.083(5) 0.068(5) 0.059(4) 0.001(4) -0.014(4) 0.003(4)
O2W 0.32(3) 0.31(3) 0.32(3) -0.001(10) 0.000(10) -0.009(10)

loop_
_atom_type_symbol
_atom_type_description
_atom_type_scat_dispersion_real
_atom_type_scat_dispersion_imag
_atom_type_scat_source
C C 0.0033 0.0016 'International Tables Vol C Tables 4.2.6.8 and 6.1.1.4'
H H 0.0000 0.0000 'International Tables Vol C Tables 4.2.6.8 and 6.1.1.4'
N N 0.0061 0.0033 'International Tables Vol C Tables 4.2.6.8 and 6.1.1.4'
O O 0.0106 0.0060 'International Tables Vol C Tables 4.2.6.8 and 6.1.1.4'
Cl Cl 0.1484 0.1585 'International Tables Vol C Tables 4.2.6.8 and 6.1.1.4'
Br Br -0.2901 2.4595 'International Tables Vol C Tables 4.2.6.8 and 6.1.1.4'
Yb Yb -0.3850 5.5486 'International Tables Vol C Tables 4.2.6.8 and 6.1.1.4'

loop_
_geom_angle_atom_site_label_1
_geom_angle_atom_site_label_2
_geom_angle_atom_site_label_3
_geom_angle
_geom_angle_site_symmetry_1
_geom_angle_site_symmetry_3
O2' Yb1 O1W 153.9(3) . .
O2' Yb1 O2 68.6(2) . .
O1W Yb1 O2 135.9(3) . .
O2' Yb1 N1' 74.4(3) . .
O1W Yb1 N1' 86.2(3) . .
O2 Yb1 N1' 135.2(3) . .
O2' Yb1 O1 119.4(2) . .
O1W Yb1 O1 75.9(3) . .
O2 Yb1 O1 64.6(2) . .
N1' Yb1 O1 160.0(3) . .
O2' Yb1 Cl2 116.46(19) . .
O1W Yb1 Cl2 80.5(2) . .
O2 Yb1 Cl2 83.89(19) . .
N1' Yb1 Cl2 90.9(2) . .
O1 Yb1 Cl2 94.7(2) . .
O2' Yb1 Cl1 81.48(18) . .
O1W Yb1 Cl1 80.6(2) . .
O2 Yb1 Cl1 109.59(19) . .
N1' Yb1 Cl1 88.5(2) . .
O1 Yb1 Cl1 80.16(19) . .
Cl2 Yb1 Cl1 161.13(11) . .
O2' Yb1 Yb2 34.32(16) . .
O1W Yb1 Yb2 170.3(2) . .
O2 Yb1 Yb2 34.69(16) . .
N1' Yb1 Yb2 103.5(2) . .
O1 Yb1 Yb2 94.68(17) . .
Cl2 Yb1 Yb2 98.33(8) . .
Cl1 Yb1 Yb2 100.16(7) . .
O2 Yb2 O2 148.6(3) . 7_545
O2 Yb2 O2' 69.7(2) . .
O2 Yb2 O2' 139.3(2) 7_545 .
O2 Yb2 O2' 139.3(2) . 7_545
O2 Yb2 O2' 69.7(2) 7_545 7_545
O2' Yb2 O2' 80.8(3) . 7_545
O2 Yb2 N1 75.7(3) . .
O2 Yb2 N1 81.1(3) 7_545 .
O2' Yb2 N1 137.7(3) . .
O2' Yb2 N1 113.1(3) 7_545 .
O2 Yb2 N1 81.1(3) . 7_545
O2 Yb2 N1 75.7(3) 7_545 7_545
O2' Yb2 N1 113.1(3) . 7_545
O2' Yb2 N1 137.7(3) 7_545 7_545
N1 Yb2 N1 84.0(4) . 7_545
O2 Yb2 O1' 80.0(2) . 7_545
O2 Yb2 O1' 113.5(2) 7_545 7_545
O2' Yb2 O1' 76.8(2) . 7_545
O2' Yb2 O1' 66.1(2) 7_545 7_545
N1 Yb2 O1' 73.8(2) . 7_545
N1 Yb2 O1' 153.7(2) 7_545 7_545
O2 Yb2 O1' 113.5(2) . .
O2 Yb2 O1' 80.0(2) 7_545 .
O2' Yb2 O1' 66.1(2) . .
O2' Yb2 O1' 76.8(2) 7_545 .
N1 Yb2 O1' 153.7(2) . .
N1 Yb2 O1' 73.8(2) 7_545 .
O1' Yb2 O1' 130.9(3) 7_545 .
O2 Yb2 C7' 90.8(2) . .
O2 Yb2 C7' 116.9(2) 7_545 .
O2' Yb2 C7' 22.5(2) . .
O2' Yb2 C7' 66.8(2) 7_545 .
N1 Yb2 C7' 158.5(3) . .
N1 Yb2 C7' 110.8(3) 7_545 .
O1' Yb2 C7' 87.6(2) 7_545 .
O1' Yb2 C7' 47.4(2) . .
O2 Yb2 C7' 116.9(2) . 7_545
O2 Yb2 C7' 90.8(2) 7_545 7_545
O2' Yb2 C7' 66.8(2) . 7_545
O2' Yb2 C7' 22.5(2) 7_545 7_545
N1 Yb2 C7' 110.8(3) . 7_545
N1 Yb2 C7' 158.5(3) 7_545 7_545
O1' Yb2 C7' 47.4(2) 7_545 7_545
O1' Yb2 C7' 87.6(2) . 7_545
C7' Yb2 C7' 60.3(3) . 7_545
O2 Yb2 Yb1 36.13(16) . .
O2 Yb2 Yb1 172.06(17) 7_545 .
O2' Yb2 Yb1 34.05(16) . .
O2' Yb2 Yb1 108.29(17) 7_545 .
N1 Yb2 Yb1 106.53(19) . .
N1 Yb2 Yb1 102.6(2) 7_545 .
O1' Yb2 Yb1 71.50(17) 7_545 .
O1' Yb2 Yb1 92.09(17) . .
C7' Yb2 Yb1 56.14(17) . .
C7' Yb2 Yb1 88.44(17) 7_545 .
O2 Yb2 Yb1 172.06(17) . 7_545
O2 Yb2 Yb1 36.13(16) 7_545 7_545
O2' Yb2 Yb1 108.29(17) . 7_545
O2' Yb2 Yb1 34.05(16) 7_545 7_545
N1 Yb2 Yb1 102.6(2) . 7_545
N1 Yb2 Yb1 106.53(19) 7_545 7_545
O1' Yb2 Yb1 92.09(17) 7_545 7_545
O1' Yb2 Yb1 71.50(17) . 7_545
C7' Yb2 Yb1 88.44(17) . 7_545
C7' Yb2 Yb1 56.14(17) 7_545 7_545
Yb1 Yb2 Yb1 140.50(2) . 7_545
C8 N1 C9 105.4(8) . .
C8 N1 Yb2 125.7(7) . .
C9 N1 Yb2 128.3(6) . .
C8 N2 C14 109.0(9) . .
C8 N2 H2A 125.5 . .
C14 N2 H2A 125.5 . .
C8' N1' C9' 104.2(9) . .
C8' N1' Yb1 125.8(7) . .
C9' N1' Yb1 130.0(7) . .
C8' N2' C14' 107.6(9) . .
C8' N2' H2'A 126.2 . .
C14' N2' H2'A 126.2 . .
C2 O1 C1 117.2(9) . .
C2 O1 Yb1 117.4(6) . .
C1 O1 Yb1 125.4(7) . .
C7 O2 Yb2 128.0(6) . .
C7 O2 Yb1 121.7(6) . .
Yb2 O2 Yb1 109.2(3) . .
C2' O1' C1' 115.5(8) . .
C2' O1' Yb2 110.8(6) . .
C1' O1' Yb2 133.2(6) . .
C7' O2' Yb1 128.7(6) . .
C7' O2' Yb2 118.0(6) . .
Yb1 O2' Yb2 111.6(3) . .
O1 C1 H1A 109.5 . .
O1 C1 H1B 109.5 . .
H1A C1 H1B 109.5 . .
O1 C1 H1C 109.5 . .
H1A C1 H1C 109.5 . .
H1B C1 H1C 109.5 . .
C3 C2 O1 124.7(10) . .
C3 C2 C7 122.4(11) . .
O1 C2 C7 112.9(9) . .
C2 C3 C4 118.3(11) . .
C2 C3 H3A 120.9 . .
C4 C3 H3A 120.9 . .
C5 C4 C3 122.7(10) . .
C5 C4 Br1 118.4(9) . .
C3 C4 Br1 118.9(8) . .
C4 C5 C6 120.7(11) . .
C4 C5 H5A 119.7 . .
C6 C5 H5A 119.7 . .
C5 C6 C7 118.4(10) . .
C5 C6 C8 120.3(9) . .
C7 C6 C8 121.2(9) . .
O2 C7 C2 117.8(10) . .
O2 C7 C6 124.7(9) . .
C2 C7 C6 117.5(9) . .
N1 C8 N2 111.4(9) . .
N1 C8 C6 126.4(9) . .
N2 C8 C6 121.9(9) . .
C10 C9 N1 130.0(10) . .
C10 C9 C14 120.8(10) . .
N1 C9 C14 109.0(9) . .
C11 C10 C9 117.6(11) . .
C11 C10 H10A 121.2 . .
C9 C10 H10A 121.2 . .
C10 C11 C12 120.9(12) . .
C10 C11 H11A 119.6 . .
C12 C11 H11A 119.6 . .
C13 C12 C11 123.7(12) . .
C13 C12 H12A 118.1 . .
C11 C12 H12A 118.1 . .
C12 C13 C14 116.8(12) . .
C12 C13 H13A 121.6 . .
C14 C13 H13A 121.6 . .
N2 C14 C9 105.2(9) . .
N2 C14 C13 134.6(10) . .
C9 C14 C13 120.1(11) . .
O1' C1' H1'A 109.5 . .
O1' C1' H1'B 109.5 . .
H1'A C1' H1'B 109.5 . .
O1' C1' H1'C 109.5 . .
H1'A C1' H1'C 109.5 . .
H1'B C1' H1'C 109.5 . .
C3' C2' C7' 122.4(9) . .
C3' C2' O1' 123.7(9) . .
C7' C2' O1' 113.7(9) . .
C2' C3' C4' 117.2(10) . .
C2' C3' H3'A 121.4 . .
C4' C3' H3'A 121.4 . .
C5' C4' C3' 121.9(10) . .
C5' C4' Br1' 120.4(8) . .
C3' C4' Br1' 117.7(8) . .
C4' C5' C6' 120.8(10) . .
C4' C5' H5'A 119.6 . .
C6' C5' H5'A 119.6 . .
C7' C6' C5' 117.7(9) . .
C7' C6' C8' 122.0(9) . .
C5' C6' C8' 120.3(9) . .
O2' C7' C2' 118.6(9) . .
O2' C7' C6' 121.5(9) . .
C2' C7' C6' 119.9(9) . .
O2' C7' Yb2 39.5(4) . .
C2' C7' Yb2 83.3(6) . .
C6' C7' Yb2 150.2(7) . .
N1' C8' N2' 112.4(9) . .
N1' C8' C6' 127.2(9) . .
N2' C8' C6' 120.4(9) . .
C10' C9' C14' 121.4(11) . .
C10' C9' N1' 128.7(11) . .
C14' C9' N1' 110.0(10) . .
C9' C10' C11' 115.4(12) . .
C9' C10' H10B 122.3 . .
C11' C10' H10B 122.3 . .
C12' C11' C10' 122.5(13) . .
C12' C11' H11B 118.7 . .
C10' C11' H11B 118.7 . .
C11' C12' C13' 120.4(13) . .
C11' C12' H12B 119.8 . .
C13' C12' H12B 119.8 . .
C14' C13' C12' 117.7(13) . .
C14' C13' H13B 121.2 . .
C12' C13' H13B 121.2 . .
C13' C14' C9' 122.6(12) . .
C13' C14' N2' 131.6(12) . .
C9' C14' N2' 105.8(10) . .
C16 O3 H3B 109.5 . .
C16 C15 H15A 109.4 . .
C16 C15 H15B 109.5 . .
H15A C15 H15B 109.5 . .
C16 C15 H15C 109.5 . .
H15A C15 H15C 109.5 . .
H15B C15 H15C 109.5 . .
C15 C16 O3 112(3) . .
C15 C16 H16A 109.1 . .
O3 C16 H16A 109.1 . .
C15 C16 H16B 109.2 . .
O3 C16 H16B 109.1 . .
H16A C16 H16B 107.8 . .

loop_
_geom_bond_atom_site_label_1
_geom_bond_atom_site_label_2
_geom_bond_distance
_geom_bond_site_symmetry_2
Yb1 O2' 2.232(7) .
Yb1 O1W 2.249(8) .
Yb1 O2 2.313(7) .
Yb1 N1' 2.404(9) .
Yb1 O1 2.460(7) .
Yb1 Cl2 2.542(3) .
Yb1 Cl1 2.587(3) .
Yb1 Yb2 3.7052(8) .
Yb2 O2 2.233(7) .
Yb2 O2 2.233(7) 7_545
Yb2 O2' 2.247(6) .
Yb2 O2' 2.247(6) 7_545
Yb2 N1 2.363(8) .
Yb2 N1 2.363(8) 7_545
Yb2 O1' 2.498(7) 7_545
Yb2 O1' 2.498(7) .
Yb2 C7' 3.120(10) .
Yb2 C7' 3.120(10) 7_545
Yb2 Yb1 3.7052(8) 7_545
Br1 C4 1.910(11) .
Br1' C4' 1.897(10) .
N1 C8 1.324(13) .
N1 C9 1.390(13) .
N2 C8 1.350(13) .
N2 C14 1.351(14) .
N2 H2A 0.8800 .
N1' C8' 1.340(14) .
N1' C9' 1.413(14) .
N2' C8' 1.352(13) .
N2' C14' 1.387(15) .
N2' H2'A 0.8800 .
O1 C2 1.373(13) .
O1 C1 1.438(14) .
O2 C7 1.321(12) .
O1' C2' 1.394(12) .
O1' C1' 1.441(12) .
O2' C7' 1.352(11) .
C1 H1A 0.9800 .
C1 H1B 0.9800 .
C1 H1C 0.9800 .
C2 C3 1.354(15) .
C2 C7 1.399(15) .
C3 C4 1.376(16) .
C3 H3A 0.9500 .
C4 C5 1.338(15) .
C5 C6 1.388(14) .
C5 H5A 0.9500 .
C6 C7 1.434(15) .
C6 C8 1.447(14) .
C9 C10 1.385(15) .
C9 C14 1.403(15) .
C10 C11 1.367(16) .
C10 H10A 0.9500 .
C11 C12 1.368(18) .
C11 H11A 0.9500 .
C12 C13 1.340(18) .
C12 H12A 0.9500 .
C13 C14 1.404(16) .
C13 H13A 0.9500 .
C1' H1'A 0.9800 .
C1' H1'B 0.9800 .
C1' H1'C 0.9800 .
C2' C3' 1.380(15) .
C2' C7' 1.388(14) .
C3' C4' 1.384(14) .
C3' H3'A 0.9500 .
C4' C5' 1.371(15) .
C5' C6' 1.405(15) .
C5' H5'A 0.9500 .
C6' C7' 1.397(14) .
C6' C8' 1.437(14) .
C9' C10' 1.375(17) .
C9' C14' 1.375(16) .
C10' C11' 1.427(18) .
C10' H10B 0.9500 .
C11' C12' 1.37(2) .
C11' H11B 0.9500 .
C12' C13' 1.376(19) .
C12' H12B 0.9500 .
C13' C14' 1.374(17) .
C13' H13B 0.9500 .
O3 C16 1.46(2) .
O3 H3B 0.8400 .
C15 C16 1.34(3) .
C15 H15A 0.9800 .
C15 H15B 0.9800 .
C15 H15C 0.9800 .
C16 H16A 0.9900 .
C16 H16B 0.9900 .
